data_2212086
loop_
_publ_author_name
'Ibrahim U\,car'
'Kocaokutgen, Hasan'
'\"Ozk\.inal\.i,  Sevil'
'G\"ur, Mahmut'
'Orhan B\"uy\"ukg\"ung\"or'

_publ_section_title
;
 (<i>E</i>)-4-(4-Ethylphenyldiazenyl)-2,6-dimethylphenyl acrylate
;
_journal_coeditor_code CI2246
_journal_issue 2
_journal_name_full 'Acta Crystallographica Section E'
_journal_page_first o587
_journal_page_last o588
_journal_paper_doi 10.1107/S1600536806056534
_journal_volume 63
_journal_year 2007
_chemical_formula_moiety 'C19 H20 N2 O2'
_chemical_formula_sum 'C19 H20 N2 O2'
_chemical_formula_weight 307.47
_chemical_name_systematic
;
 ?
;
_space_group_IT_number 2
_symmetry_cell_setting triclinic
_symmetry_space_group_name_Hall '-P 1'
_symmetry_space_group_name_H-M 'P -1'
_atom_sites_solution_hydrogens geom
_atom_sites_solution_primary direct
_atom_sites_solution_secondary difmap
_audit_creation_method SHELXL-97
_cell_angle_alpha 91.860(16)
_cell_angle_beta 103.587(14)
_cell_angle_gamma 113.006(14)
_cell_formula_units_Z 2
_cell_length_a 8.4461(15)
_cell_length_b 8.5053(17)
_cell_length_c 14.260(3)
_cell_measurement_reflns_used 1578
_cell_measurement_temperature 297(2)
_cell_measurement_theta_max 25.08
_cell_measurement_theta_min 1.91
_cell_volume 907.6(3)
_computing_cell_refinement X-AREA
_computing_data_collection 'X-AREA (Stoe & Cie, 2002)'
_computing_data_reduction 'X-RED32 (Stoe & Cie, 2002)'
_computing_molecular_graphics 'ORTEP-3 (Farrugia, 1997)'
_computing_publication_material 'WinGX  (Farrugia, 1999)'
_computing_structure_refinement 'SHELXL97 (Sheldrick, 1997)'
_computing_structure_solution 'SHELXS97 (Sheldrick, 1997)'
_diffrn_ambient_temperature 297(2)
_diffrn_detector_area_resol_mean 6.67
_diffrn_measured_fraction_theta_full 1.000
_diffrn_measured_fraction_theta_max 1.000
_diffrn_measurement_device_type 'STOE IPDS-2'
_diffrn_measurement_method \w
_diffrn_radiation_monochromator graphite
_diffrn_radiation_source 'fine-focus sealed tube'
_diffrn_radiation_type MoK\a
_diffrn_radiation_wavelength 0.71073
_diffrn_reflns_av_R_equivalents 0.1345
_diffrn_reflns_av_sigmaI/netI 0.0956
_diffrn_reflns_limit_h_max 10
_diffrn_reflns_limit_h_min -10
_diffrn_reflns_limit_k_max 10
_diffrn_reflns_limit_k_min -10
_diffrn_reflns_limit_l_max 17
_diffrn_reflns_limit_l_min -17
_diffrn_reflns_number 13759
_diffrn_reflns_theta_full 26.00
_diffrn_reflns_theta_max 26.00
_diffrn_reflns_theta_min 2.63
_diffrn_standards_interval_time 0
_diffrn_standards_number 0
_exptl_absorpt_coefficient_mu 0.074
_exptl_absorpt_correction_T_max 0.987
_exptl_absorpt_correction_T_min 0.975
_exptl_absorpt_correction_type integration
_exptl_absorpt_process_details '(X-RED32; Stoe & Cie, 2002)'
_exptl_crystal_colour orange
_exptl_crystal_density_diffrn 1.125
_exptl_crystal_density_method 'not measured'
_exptl_crystal_description Prism
_exptl_crystal_F_000 327.0
_exptl_crystal_size_max 0.40
_exptl_crystal_size_mid 0.30
_exptl_crystal_size_min 0.20
_refine_diff_density_max 0.154
_refine_diff_density_min -0.118
_refine_ls_extinction_coef 0.018(4)
_refine_ls_extinction_expression Fc^*^=kFc[1+0.001xFc^2^\l^3^/sin(2\q)]^-1/4^
_refine_ls_extinction_method SHELXL97
_refine_ls_goodness_of_fit_ref 1.022
_refine_ls_hydrogen_treatment constr
_refine_ls_matrix_type full
_refine_ls_number_parameters 250
_refine_ls_number_reflns 3580
_refine_ls_number_restraints 82
_refine_ls_restrained_S_all 1.016
_refine_ls_R_factor_all 0.2038
_refine_ls_R_factor_gt 0.0761
_refine_ls_shift/su_max 0.001
_refine_ls_shift/su_mean <0.001
_refine_ls_structure_factor_coef Fsqd
_refine_ls_weighting_details 'calc w=1/[\s^2^(Fo^2^)+(0.0671P)^2^+0.1045P] where P=(Fo^2^+2Fc^2^)/3'
_refine_ls_weighting_scheme calc
_refine_ls_wR_factor_gt 0.1675
_refine_ls_wR_factor_ref 0.2305
_reflns_number_gt 1209
_reflns_number_total 3580
_reflns_threshold_expression I>2\s(I)
_cod_data_source_file ci2246.cif
_cod_data_source_block I
_cod_depositor_comments
;
The following automatic conversions were performed:
'_symmetry_cell_setting' value 'Triclinic' changed to 'triclinic'
according to '/home/saulius/struct/CIF-dictionaries/cif_core.dic'
dictionary named 'cif_core.dic' version 2.4.1 from 2010-06-29.

Automatic conversion script
Id: cif_fix_enum 1527 2010-12-29 10:47:43Z saulius 

The following automatic conversions were performed:

'_symmetry_cell_setting' value 'Triclinic' changed to 'triclinic'
according to /home/saulius/struct/CIF-dictionaries/cif_core.dic
dictionary named 'cif_core.dic' version 2.4.1 from 2010-06-29.

Automatic conversion script
Id: cif_fix_values 1715 2011-07-08 13:25:40Z adriana 
;
_cod_original_cell_volume 907.7(3)
_cod_original_formula_sum 'C19 H20 N2 O2 '
_cod_database_code 2212086
_cod_database_fobs_code 2212086

loop_
_symmetry_equiv_pos_as_xyz
'x, y, z'
'-x, -y, -z'

loop_
_atom_site_type_symbol
_atom_site_label
_atom_site_fract_x
_atom_site_fract_y
_atom_site_fract_z
_atom_site_U_iso_or_equiv
_atom_site_adp_type
_atom_site_calc_flag
_atom_site_refinement_flags
_atom_site_occupancy
_atom_site_disorder_assembly
_atom_site_disorder_group
C C1 0.6512(7) 0.8317(7) 0.2584(5) 0.1237(15) Uani d D 1 . .
C C2 0.7274(6) 0.9547(6) 0.3397(4) 0.1136(13) Uani d . 1 A .
H H2 0.6580 0.9600 0.3806 0.136 Uiso calc R 1 . .
C C3 0.9048(6) 1.0710(5) 0.3621(3) 0.1015(11) Uani d . 1 . .
C C4 1.0022(6) 1.0545(6) 0.2979(4) 0.1058(12) Uani d . 1 A .
C C5 0.9309(8) 0.9334(7) 0.2153(4) 0.1184(13) Uani d . 1 . .
C C6 0.7520(9) 0.8204(6) 0.1963(4) 0.1333(16) Uani d . 1 A .
H H6 0.6995 0.7368 0.1417 0.160 Uiso calc R 1 . .
C C7 0.9910(6) 1.2086(5) 0.4502(3) 0.1281(14) Uani d . 1 A .
H H7A 1.0891 1.1923 0.4918 0.192 Uiso calc R 1 . .
H H7B 0.9046 1.2004 0.4853 0.192 Uiso calc R 1 . .
H H7C 1.0338 1.3203 0.4294 0.192 Uiso calc R 1 . .
C C8 1.0456(7) 0.9271(7) 0.1472(4) 0.1594(19) Uani d . 1 A .
H H8A 1.0827 1.0328 0.1196 0.239 Uiso calc R 1 . .
H H8B 0.9768 0.8320 0.0959 0.239 Uiso calc R 1 . .
H H8C 1.1489 0.9126 0.1835 0.239 Uiso calc R 1 . .
C C9 1.3093(7) 1.1433(8) 0.3781(4) 0.1166(14) Uani d . 1 . .
C C10 0.1925(8) 0.5574(9) 0.2024(6) 0.137(2) Uani d D 1 . .
C C11 0.1125(11) 0.4362(11) 0.1214(7) 0.163(2) Uani d . 1 A .
H H11 0.1801 0.4250 0.0808 0.196 Uiso calc R 1 . .
C C12 -0.0697(10) 0.3286(8) 0.0987(4) 0.1591(19) Uani d . 1 . .
H H12 -0.1215 0.2478 0.0428 0.191 Uiso calc R 1 A .
C C13 -0.1732(7) 0.3400(7) 0.1572(5) 0.1298(16) Uani d . 1 A .
C C14 -0.0903(8) 0.4627(8) 0.2378(5) 0.1345(16) Uani d . 1 . .
H H14 -0.1576 0.4744 0.2785 0.161 Uiso calc R 1 A .
C C15 0.0888(9) 0.5695(7) 0.2610(4) 0.1359(16) Uani d . 1 A .
H H15 0.1400 0.6506 0.3168 0.163 Uiso calc R 1 . .
C C16 -0.3727(7) 0.2164(8) 0.1351(5) 0.177(2) Uani d . 1 . .
H H16A -0.3907 0.1066 0.1023 0.212 Uiso calc R 1 A .
H H16B -0.4045 0.1962 0.1960 0.212 Uiso calc R 1 . .
C C17 -0.4847(8) 0.2792(9) 0.0776(5) 0.208(3) Uani d . 1 A .
H H17A -0.4773 0.3813 0.1125 0.312 Uiso calc R 1 . .
H H17B -0.6053 0.1934 0.0615 0.312 Uiso calc R 1 . .
H H17C -0.4492 0.3064 0.0189 0.312 Uiso calc R 1 . .
O O1 1.1802(5) 1.1783(4) 0.3170(2) 0.1239(10) Uani d . 1 A .
O O2 1.2794(4) 1.0072(5) 0.4081(2) 0.1273(11) Uani d . 1 B .
N N22A 0.457(2) 0.740(3) 0.264(2) 0.105(6) Uani d PDU 0.52(3) A 1
N N23A 0.372(2) 0.632(2) 0.1908(15) 0.110(5) Uani d PDU 0.52(3) A 1
N N22B 0.380(2) 0.701(3) 0.257(2) 0.092(5) Uani d PDU 0.48(3) A 2
N N23B 0.479(3) 0.6939(18) 0.2042(12) 0.098(4) Uani d PDU 0.48(3) A 2
C C22A 1.507(4) 1.261(3) 0.4242(19) 0.138(7) Uani d PDU 0.468(8) B 1
H H22A 1.5867 1.2320 0.4693 0.166 Uiso calc PR 0.468(8) B 1
C C23A 1.544(3) 1.4025(19) 0.3911(16) 0.176(7) Uani d PDU 0.468(8) B 1
H H23A 1.4555 1.4210 0.3460 0.211 Uiso calc PR 0.468(8) B 1
H H23B 1.6588 1.4888 0.4118 0.211 Uiso calc PR 0.468(8) B 1
C C22B 1.476(2) 1.307(2) 0.3934(13) 0.104(4) Uani d PDU 0.532(8) B 2
H H22B 1.4794 1.3936 0.3545 0.125 Uiso calc PR 0.532(8) B 2
C C23B 1.6158(17) 1.325(2) 0.4630(10) 0.128(5) Uani d PDU 0.468(8) B 2
H H23D 1.6105 1.2372 0.5014 0.154 Uiso calc PR 0.468(8) B 2
H H23C 1.7206 1.4241 0.4743 0.154 Uiso calc PR 0.468(8) B 2

loop_
_atom_site_aniso_label
_atom_site_aniso_U_11
_atom_site_aniso_U_22
_atom_site_aniso_U_33
_atom_site_aniso_U_12
_atom_site_aniso_U_13
_atom_site_aniso_U_23
C1 0.098(4) 0.105(4) 0.143(5) 0.034(3) -0.001(4) 0.037(4)
C2 0.096(4) 0.114(3) 0.130(4) 0.046(3) 0.020(3) 0.038(3)
C3 0.095(3) 0.094(3) 0.113(3) 0.040(3) 0.020(3) 0.029(2)
C4 0.097(3) 0.097(3) 0.121(4) 0.037(3) 0.028(3) 0.037(3)
C5 0.144(4) 0.106(3) 0.110(4) 0.059(3) 0.027(3) 0.032(3)
C6 0.147(5) 0.101(4) 0.122(4) 0.045(4) -0.006(4) 0.021(3)
C7 0.119(3) 0.121(3) 0.135(4) 0.043(3) 0.029(3) 0.013(3)
C8 0.208(6) 0.164(5) 0.132(4) 0.090(4) 0.066(4) 0.035(3)
C9 0.101(4) 0.123(4) 0.120(4) 0.037(4) 0.038(3) -0.001(3)
C10 0.094(4) 0.139(5) 0.189(6) 0.058(4) 0.035(5) 0.083(5)
C11 0.141(6) 0.173(6) 0.222(7) 0.094(5) 0.076(5) 0.063(5)
C12 0.144(5) 0.155(5) 0.183(6) 0.069(5) 0.040(5) 0.013(4)
C13 0.094(4) 0.125(4) 0.160(5) 0.045(3) 0.015(4) 0.032(4)
C14 0.102(4) 0.145(4) 0.148(5) 0.041(3) 0.030(3) 0.040(4)
C15 0.114(4) 0.137(4) 0.133(4) 0.037(4) 0.012(3) 0.042(3)
C16 0.125(5) 0.163(5) 0.225(6) 0.059(4) 0.011(4) 0.056(4)
C17 0.139(5) 0.211(6) 0.248(7) 0.064(5) 0.014(4) 0.058(6)
O1 0.111(2) 0.114(2) 0.144(3) 0.038(2) 0.0424(19) 0.0379(18)
O2 0.105(2) 0.141(3) 0.132(2) 0.054(2) 0.0189(17) 0.025(2)
N22A 0.106(12) 0.100(10) 0.095(9) 0.042(9) 0.001(11) 0.011(8)
N23A 0.108(10) 0.105(8) 0.110(9) 0.047(7) 0.012(8) 0.011(7)
N22B 0.087(10) 0.093(10) 0.086(10) 0.033(8) 0.012(9) 0.005(8)
N23B 0.107(10) 0.103(8) 0.084(7) 0.051(8) 0.016(8) 0.005(6)
C23A 0.169(14) 0.142(13) 0.194(14) 0.022(12) 0.078(12) 0.033(12)
C22B 0.093(7) 0.091(10) 0.136(11) 0.032(7) 0.049(6) 0.043(7)
C22A 0.161(17) 0.114(13) 0.132(17) 0.043(12) 0.051(13) -0.003(10)
C23B 0.100(9) 0.102(9) 0.149(11) 0.022(7) 0.008(7) -0.004(8)

loop_
_atom_type_symbol
_atom_type_description
_atom_type_scat_dispersion_real
_atom_type_scat_dispersion_imag
_atom_type_scat_source
C C 0.0033 0.0016 'International Tables Vol C Tables 4.2.6.8 and 6.1.1.4'
H H 0.0000 0.0000 'International Tables Vol C Tables 4.2.6.8 and 6.1.1.4'
N N 0.0061 0.0033 'International Tables Vol C Tables 4.2.6.8 and 6.1.1.4'
O O 0.0106 0.0060 'International Tables Vol C Tables 4.2.6.8 and 6.1.1.4'

loop_
_geom_angle_atom_site_label_1
_geom_angle_atom_site_label_2
_geom_angle_atom_site_label_3
_geom_angle
C2 C1 C6 120.4(5)
C2 C1 N23B 141.6(11)
C6 C1 N23B 98.0(11)
C2 C1 N22A 102.3(14)
C6 C1 N22A 137.3(14)
C1 C2 C3 121.8(5)
C1 C2 H2 119.1
C3 C2 H2 119.1
C2 C3 C4 116.1(4)
C2 C3 C7 122.8(5)
C4 C3 C7 121.1(4)
C5 C4 C3 124.1(5)
C5 C4 O1 119.2(5)
C3 C4 O1 116.5(5)
C4 C5 C6 117.3(5)
C4 C5 C8 120.8(5)
C6 C5 C8 121.9(6)
C1 C6 C5 120.4(5)
C1 C6 H6 119.8
C5 C6 H6 119.8
C3 C7 H7A 109.5
C3 C7 H7B 109.5
H7A C7 H7B 109.5
C3 C7 H7C 109.5
H7A C7 H7C 109.5
H7B C7 H7C 109.5
C5 C8 H8A 109.5
C5 C8 H8B 109.5
H8A C8 H8B 109.5
C5 C8 H8C 109.5
H8A C8 H8C 109.5
H8B C8 H8C 109.5
O2 C9 O1 122.7(5)
O2 C9 C22B 133.3(7)
O1 C9 C22B 104.0(7)
O2 C9 C22A 107.8(10)
O1 C9 C22A 129.5(10)
C11 C10 C15 118.0(6)
C11 C10 N23A 98.9(11)
C15 C10 N23A 143.1(11)
C11 C10 N22B 140.1(15)
C15 C10 N22B 101.9(14)
C10 C11 C12 120.9(7)
C10 C11 H11 119.5
C12 C11 H11 119.5
C13 C12 C11 121.3(6)
C13 C12 H12 119.4
C11 C12 H12 119.4
C14 C13 C12 116.8(5)
C14 C13 C16 121.6(6)
C12 C13 C16 121.6(7)
C13 C14 C15 122.6(5)
C13 C14 H14 118.7
C15 C14 H14 118.7
C10 C15 C14 120.5(6)
C10 C15 H15 119.7
C14 C15 H15 119.7
C17 C16 C13 113.1(5)
C17 C16 H16A 109.0
C13 C16 H16A 109.0
C17 C16 H16B 109.0
C13 C16 H16B 109.0
H16A C16 H16B 107.8
C16 C17 H17A 109.5
C16 C17 H17B 109.5
H17A C17 H17B 109.5
C16 C17 H17C 109.5
H17A C17 H17C 109.5
H17B C17 H17C 109.5
C9 O1 C4 117.3(3)
N23A N22A C1 108(2)
N22A N23A C10 103(2)
N23B N22B C10 104(2)
N22B N23B C1 100.8(18)
C22A C23A H23A 120.0
C22A C23A H23B 120.0
H23A C23A H23B 120.0
C23B C22B C9 118.0(14)
C23B C22B H22B 121.0
C9 C22B H22B 121.0
C23A C22A C9 109(3)
C23A C22A H22A 125.4
C9 C22A H22A 125.4
C22B C23B H23D 120.0
C22B C23B H23C 120.0
H23D C23B H23C 120.0

loop_
_geom_bond_atom_site_label_1
_geom_bond_atom_site_label_2
_geom_bond_distance
_geom_bond_publ_flag
C1 C2 1.377(6) ?
C1 C6 1.390(7) ?
C1 N23B 1.470(17) yes
C1 N22A 1.541(17) yes
C2 C3 1.386(5) ?
C2 H2 0.93 ?
C3 C4 1.404(5) ?
C3 C7 1.512(5) ?
C4 C5 1.383(6) ?
C4 O1 1.413(5) ?
C5 C6 1.392(6) ?
C5 C8 1.538(6) ?
C6 H6 0.93 ?
C7 H7A 0.96 ?
C7 H7B 0.96 ?
C7 H7C 0.96 ?
C8 H8A 0.96 ?
C8 H8B 0.96 ?
C8 H8C 0.96 ?
C9 O2 1.201(5) yes
C9 O1 1.364(6) yes
C9 C22B 1.510(18) ?
C9 C22A 1.53(3) ?
C10 C11 1.365(8) ?
C10 C15 1.373(7) ?
C10 N23A 1.453(16) yes
C10 N22B 1.568(17) yes
C11 C12 1.398(8) ?
C11 H11 0.93 ?
C12 C13 1.369(7) ?
C12 H12 0.93 ?
C13 C14 1.368(7) ?
C13 C16 1.545(6) ?
C14 C15 1.377(6) ?
C14 H14 0.93 ?
C15 H15 0.93 ?
C16 C17 1.382(6) ?
C16 H16A 0.97 ?
C16 H16B 0.97 ?
C17 H17A 0.96 ?
C17 H17B 0.96 ?
C17 H17C 0.96 ?
N22A N23A 1.23(5) yes
N22B N23B 1.27(5) yes
C23A C22A 1.26(2) y
C23A H23A 0.93 ?
C23A H23B 0.93 ?
C22B C23B 1.305(19) y
C22B H22B 0.93 ?
C22A H22A 0.93 ?
C23B H23D 0.93 ?
C23B H23C 0.93 ?

loop_
_geom_torsion_atom_site_label_1
_geom_torsion_atom_site_label_2
_geom_torsion_atom_site_label_3
_geom_torsion_atom_site_label_4
_geom_torsion
_geom_torsion_publ_flag
C6 C1 C2 C3 0.3(6) ?
N23B C1 C2 C3 -176.5(8) ?
N22A C1 C2 C3 -178.9(9) ?
C1 C2 C3 C4 -0.7(5) ?
C1 C2 C3 C7 179.2(4) ?
C2 C3 C4 C5 1.0(5) ?
C7 C3 C4 C5 -178.9(4) ?
C2 C3 C4 O1 176.6(3) ?
C7 C3 C4 O1 -3.4(5) ?
C3 C4 C5 C6 -0.9(6) ?
O1 C4 C5 C6 -176.3(3) ?
C3 C4 C5 C8 178.3(4) ?
O1 C4 C5 C8 2.9(5) ?
C2 C1 C6 C5 -0.1(6) ?
N23B C1 C6 C5 177.8(6) ?
N22A C1 C6 C5 178.7(12) ?
C4 C5 C6 C1 0.4(6) ?
C8 C5 C6 C1 -178.8(4) ?
C15 C10 C11 C12 0.4(8) ?
N23A C10 C11 C12 -178.8(6) ?
N22B C10 C11 C12 180.0(14) ?
C10 C11 C12 C13 -0.7(8) ?
C11 C12 C13 C14 0.8(8) ?
C11 C12 C13 C16 -177.3(5) ?
C12 C13 C14 C15 -0.8(7) ?
C16 C13 C14 C15 177.4(4) ?
C11 C10 C15 C14 -0.3(7) ?
N23A C10 C15 C14 178.4(8) ?
N22B C10 C15 C14 180.0(9) ?
C13 C14 C15 C10 0.5(7) ?
C14 C13 C16 C17 90.8(7) ?
C12 C13 C16 C17 -91.2(7) ?
O2 C9 O1 C4 6.9(6) ?
C22B C9 O1 C4 -172.8(9) ?
C22A C9 O1 C4 -170.1(13) ?
C5 C4 O1 C9 -95.5(4) ?
C3 C4 O1 C9 88.7(4) ?
C2 C1 N22A N23A 175.8(13) y
C6 C1 N22A N23A -3(2) ?
N23B C1 N22A N23A -1.8(12) ?
C1 N22A N23A C10 -178.5(10) y
C11 C10 N23A N22A -177.1(12) y
C15 C10 N23A N22A 4.1(17) ?
N22B C10 N23A N22A 2(2) ?
C11 C10 N22B N23B 1(2) ?
C15 C10 N22B N23B -179.5(12) y
N23A C10 N22B N23B -0.9(12) ?
C10 N22B N23B C1 179.3(11) y
C2 C1 N23B N22B -1.5(16) ?
C6 C1 N23B N22B -178.7(12) y
N22A C1 N23B N22B 2(2) ?
O2 C9 C22B C23B -12(2) ?
O1 C9 C22B C23B 167.5(14) ?
C22A C9 C22B C23B -8(3) ?
O2 C9 C22A C23A 177.6(17) ?
O1 C9 C22A C23A -5(3) ?
C22B C9 C22A C23A 1(2) ?
